data_2009890
loop_
_publ_author_name
'Chen, W.'
'Goh, L. Y.'
'Wong, R. C. S.'

_publ_section_title
;
 A <i>cyclo</i>-triarsenic complex of chromium
;
_journal_issue 7
_journal_name_full 'Acta Crystallographica Section C'
_journal_page_first 998
_journal_page_last 1000
_journal_paper_doi 10.1107/S0108270193010650
_journal_volume 50
_journal_year 1994
_chemical_formula_moiety 'C7 H5 As3 Cr1 O2'
_chemical_formula_sum 'C7 H5 As3 Cr O2'
_chemical_formula_weight 397.88
_symmetry_cell_setting monoclinic
_symmetry_space_group_name_Hall '-P 2yab'
_symmetry_space_group_name_H-M 'P 1 21/a 1'
_atom_type_scat_source IntTabIV
_cell_angle_alpha 90.
_cell_angle_beta 100.590(10)
_cell_angle_gamma 90.
_cell_formula_units_Z 4
_cell_length_a 7.537(2)
_cell_length_b 10.9920(10)
_cell_length_c 12.670(2)
_cell_measurement_reflns_used 25
_cell_measurement_temperature 300
_cell_measurement_theta_max 16
_cell_measurement_theta_min 14
_cell_volume 1031.8(3)
_diffrn_measurement_device 'Enraf-Nonius CAD-4'
_diffrn_measurement_method \q-2\q
_diffrn_radiation_type MoK\a
_diffrn_radiation_wavelength 0.71073
_diffrn_reflns_limit_h_max 8
_diffrn_reflns_limit_h_min 0
_diffrn_reflns_limit_k_max 13
_diffrn_reflns_limit_k_min 0
_diffrn_reflns_limit_l_max 14
_diffrn_reflns_limit_l_min -15
_diffrn_reflns_number 2063
_diffrn_reflns_theta_max 50
_diffrn_standards_decay_% 0.0261
_diffrn_standards_interval_count 400
_diffrn_standards_number 3
_exptl_absorpt_coefficient_mu 10.58
_exptl_absorpt_correction_T_max 0.9986
_exptl_absorpt_correction_T_min 0.5802
_exptl_absorpt_correction_type 'empirical (North, Phillips & Mathews, 1968)'
_exptl_crystal_colour brown
_exptl_crystal_density_diffrn 2.561
_exptl_crystal_description plates
_exptl_crystal_size_max 0.28
_exptl_crystal_size_mid 0.28
_exptl_crystal_size_min 0.14
_refine_diff_density_max 0.90
_refine_diff_density_min -0.96
_refine_ls_goodness_of_fit_obs 0.658
_refine_ls_hydrogen_treatment noref
_refine_ls_number_parameters 118
_refine_ls_number_reflns 1189
_refine_ls_R_factor_obs 0.038
_refine_ls_shift/esd_max 0.0
_refine_ls_structure_factor_coef F
_refine_ls_weighting_details 'w = 1/[\s^2^(F) + 0.0004F^2^ + 1]'
_refine_ls_weighting_scheme calc
_refine_ls_wR_factor_obs 0.043
_reflns_number_observed 1189
_reflns_number_total 1804
_reflns_observed_criterion I>3\s(I)
_cod_data_source_file oh1050.cif
_cod_data_source_block oh1050_structure_1_of_1
_cod_depositor_comments
;
The following automatic conversions were performed:

'_refine_ls_weighting_scheme' value '1/[\s^2^(F) + 0.0004F^2^ + 1]'
was changed to 'calc'. New tag '_refine_ls_weighting_details' was
created. The value of the new tag was set to 'w = 1/[\s^2^(F) +
0.0004F^2^ + 1]'.

Automatic conversion script
Id: cif_fix_values 3143 2015-03-26 13:38:13Z robertas 
;
_cod_original_cell_volume 1031.7(3)
_cod_original_sg_symbol_H-M 'P 21/a'
_cod_original_formula_sum 'C7 H5 As3 Cr1 O2'
_cod_database_code 2009890

loop_
_atom_site_label
_atom_site_fract_x
_atom_site_fract_y
_atom_site_fract_z
As1 .3365(2) .11490(10) .91273(7)
As2 .1542(2) -.05870(10) .90711(8)
As3 .0340(2) .12170(10) .82753(9)
Cr .2623(2) .00170(10) .73393(9)
O1 .2420(10) .2379(7) .6150(6)
O2 -.0982(8) -.0558(7) .6001(5)
C1 .2480(10) .1501(9) .6640(7)
C2 .0370(10) -.0336(8) .6543(6)
C3 .5190(10) -.0130(10) .6806(8)
C4 .5410(10) -.0660(10) .7798(7)
C5 .4240(10) -.1640(10) .7756(9)
C6 .3290(10) -.1728(9) .6712(9)
C7 .3870(10) -.0800(10) .6109(7)
H1 .581 .057 .662
H2 .624 -.040 .842
H3 .412 -.216 .834
H4 .239 -.232 .645
H5 .345 -.064 .537

loop_
_geom_angle_atom_site_label_1
_geom_angle_atom_site_label_2
_geom_angle_atom_site_label_3
_geom_angle
_geom_angle_publ_flag
As2 As1 As3 59.71(6) yes
As3 As1 Cr 64.54(5) yes
As1 As2 Cr 62.52(4) yes
As3 As2 Cr 64.46(5) yes
As1 As3 As2 60.32(5) yes
As2 As3 Cr 62.10(5) yes
As1 Cr As3 53.70(5) yes
C1 Cr C2 87.5(4) yes
As2 Cr As3 53.44(5) yes
As2 Cr C2 90.5(2) yes
C4 C3 C7 108.0(10) yes
C3 C4 C5 109.0(10) yes
C4 C5 C6 108.0(10) yes
As2 As1 Cr 62.95(4) yes
As1 As2 As3 59.97(6) yes
As3 Cr C1 77.7(3) yes
As3 Cr C2 74.9(3) yes
As1 As3 Cr 61.76(5) yes
As1 Cr As2 54.53(4) yes
As1 Cr C1 88.8(3) yes
As1 Cr C2 128.0(3) yes
As2 Cr C1 129.7(3) yes
Cr C1 O1 175.5(9) yes
Cr C2 O2 176.2(7) yes
C5 C6 C7 108.0(10) yes
C3 C7 C6 107.0(10) yes

loop_
_geom_bond_atom_site_label_1
_geom_bond_atom_site_label_2
_geom_bond_distance
_geom_bond_publ_flag
As1 As2 2.346(2) yes
As1 As3 2.338(2) yes
As2 As3 2.331(2) yes
C3 C4 1.370(10) yes
Cr C1 1.850(10) yes
C3 C7 1.410(10) yes
C4 C5 1.39(2) yes
Cr C5 2.200(10) yes
C5 C6 1.39(2) yes
O1 C1 1.140(10) yes
O2 C2 1.150(10) yes
As1 Cr 2.555(2) yes
As2 Cr 2.5650(10) yes
As3 Cr 2.619(2) yes
Cr C2 1.850(10) yes
Cr C3 2.169(9) yes
Cr C4 2.207(9) yes
Cr C6 2.170(10) yes
Cr C7 2.158(9) yes
C6 C7 1.39(2) yes
